data_7052923
loop_
_publ_author_name
'Gasser, Gilles'
'Mari, Cristina'
'Burkart, Michelle'
'Green, Stephen J.'
'Ribas, Joan'
'Stoeckli-Evans, Helen'
'Tucker, James H. R.'

_publ_section_title
;
 Electrochemical, spectroscopic, magnetic and structural studies of
 complexes bearing ferrocenyl ligands of
 N-(3-hydroxypicolinoyl)picolinamide
;
_journal_issue 9
_journal_name_full 'New Journal of Chemistry'
_journal_page_first 1819
_journal_paper_doi 10.1039/c2nj40177k
_journal_volume 36
_journal_year 2012
_chemical_formula_moiety 'C36 H24 Fe N6 O8, 2(C H Cl3)'
_chemical_formula_sum 'C38 H26 Cl6 Fe N6 O8'
_chemical_formula_weight 963.20
_space_group_IT_number 14
_symmetry_cell_setting monoclinic
_symmetry_space_group_name_Hall '-P 2ybc'
_symmetry_space_group_name_H-M 'P 1 21/c 1'
_atom_sites_solution_hydrogens geom
_atom_sites_solution_primary direct
_atom_sites_solution_secondary difmap
_audit_creation_method SHELXL-97
_audit_update_record
;
2011-06-03 # Formatted by publCIF
;
_cell_angle_alpha 90.00
_cell_angle_beta 91.029(5)
_cell_angle_gamma 90.00
_cell_formula_units_Z 4
_cell_length_a 16.391(5)
_cell_length_b 18.117(5)
_cell_length_c 13.078(5)
_cell_measurement_reflns_used 19933
_cell_measurement_temperature 153(2)
_cell_measurement_theta_max 29.54
_cell_measurement_theta_min 1.50
_cell_volume 3883(2)
_computing_cell_refinement X-Area
_computing_data_collection 'X-Area (Stoe & Cie, 2002)'
_computing_data_reduction 'X-RED32 (Stoe & Cie, 2002)'
_computing_molecular_graphics 'PLATON (Spek, 2009) and Mercury (Macrae et al., 2006)'
_computing_publication_material 'SHELXL-97, PLATON and Publcif (Westrip, 2010)'
_computing_structure_refinement 'SHELXL-97 (Sheldrick, 2008)'
_computing_structure_solution 'SHELXS-97 (Sheldrick, 2008)'
_diffrn_ambient_temperature 153(2)
_diffrn_detector 'image plate (34 cm diameter)'
_diffrn_detector_type STOE
_diffrn_measured_fraction_theta_full 1.000
_diffrn_measured_fraction_theta_max 1.000
_diffrn_measurement_device '2-circle goniometer'
_diffrn_measurement_device_type 'STOE IPDS 2'
_diffrn_measurement_method '\f + \w scans'
_diffrn_radiation_monochromator 'plane graphite'
_diffrn_radiation_source 'fine-focus sealed tube'
_diffrn_radiation_type MoK\a
_diffrn_radiation_wavelength 0.71073
_diffrn_reflns_av_R_equivalents 0.0591
_diffrn_reflns_av_sigmaI/netI 0.0511
_diffrn_reflns_limit_h_max 17
_diffrn_reflns_limit_h_min -19
_diffrn_reflns_limit_k_max 21
_diffrn_reflns_limit_k_min -21
_diffrn_reflns_limit_l_max 15
_diffrn_reflns_limit_l_min -15
_diffrn_reflns_number 25659
_diffrn_reflns_theta_full 25.00
_diffrn_reflns_theta_max 25.10
_diffrn_reflns_theta_min 1.68
_diffrn_source 'sealed X-ray tube, 12 x 0.4 mm long-fine focus'
_diffrn_standards_decay_% 0
_diffrn_standards_number 0
_exptl_absorpt_coefficient_mu 0.864
_exptl_absorpt_correction_T_max 1.0000
_exptl_absorpt_correction_T_min 0.9415
_exptl_absorpt_correction_type multi-scan
_exptl_absorpt_process_details 'MULscanABS in PLATON (Spek, 2009)'
_exptl_crystal_colour orange
_exptl_crystal_density_diffrn 1.648
_exptl_crystal_density_method 'not measured'
_exptl_crystal_description needle
_exptl_crystal_F_000 1952
_exptl_crystal_size_max 0.50
_exptl_crystal_size_mid 0.09
_exptl_crystal_size_min 0.05
_refine_diff_density_max 0.427
_refine_diff_density_min -0.413
_refine_diff_density_rms 0.061
_refine_ls_extinction_method none
_refine_ls_goodness_of_fit_ref 1.005
_refine_ls_hydrogen_treatment mixed
_refine_ls_matrix_type full
_refine_ls_number_parameters 540
_refine_ls_number_reflns 6912
_refine_ls_number_restraints 0
_refine_ls_restrained_S_all 1.005
_refine_ls_R_factor_all 0.0722
_refine_ls_R_factor_gt 0.0439
_refine_ls_shift/su_max 0.002
_refine_ls_shift/su_mean 0.000
_refine_ls_structure_factor_coef Fsqd
_refine_ls_weighting_details 'calc w=1/[\s^2^(Fo^2^)+(0.0502P)^2^] where P=(Fo^2^+2Fc^2^)/3'
_refine_ls_weighting_scheme calc
_refine_ls_wR_factor_gt 0.0888
_refine_ls_wR_factor_ref 0.0961
_reflns_number_gt 5050
_reflns_number_total 6912
_reflns_threshold_expression I>2\s(I)
_cod_data_source_file c2nj40177k.txt
_cod_data_source_block H2L2
_cod_original_sg_symbol_H-M 'P 21/c'
_cod_database_code 7052923

loop_
_symmetry_equiv_pos_site_id
_symmetry_equiv_pos_as_xyz
1 x,y,z
2 -x,1/2+y,1/2-z
3 -x,-y,-z
4 x,1/2-y,1/2+z

loop_
_atom_site_aniso_label
_atom_site_aniso_U_11
_atom_site_aniso_U_22
_atom_site_aniso_U_33
_atom_site_aniso_U_23
_atom_site_aniso_U_13
_atom_site_aniso_U_12
Fe1 0.0214(2) 0.0216(2) 0.0374(3) 0.0029(2) -0.0008(2) -0.0021(2)
O1 0.0320(12) 0.0314(12) 0.0326(13) -0.0020(10) -0.0031(10) -0.0001(10)
O2 0.0331(12) 0.0222(11) 0.0314(12) 0.0003(9) -0.0055(10) -0.0003(9)
O3 0.0276(11) 0.0262(12) 0.0427(13) 0.0036(10) 0.0037(10) 0.0042(10)
O4 0.0259(12) 0.0319(12) 0.0468(14) 0.0022(11) -0.0002(10) 0.0017(10)
O5 0.0448(14) 0.0375(14) 0.0348(14) 0.0004(11) -0.0008(11) 0.0021(11)
O6 0.0354(13) 0.0285(12) 0.0340(12) 0.0074(10) 0.0032(10) 0.0037(10)
O7 0.0279(13) 0.0293(12) 0.0717(18) 0.0086(12) -0.0062(12) 0.0017(11)
O8 0.0240(12) 0.0370(13) 0.0545(15) 0.0057(11) 0.0033(11) 0.0068(11)
N1 0.0276(14) 0.0283(14) 0.0322(15) -0.0001(11) 0.0003(11) 0.0038(11)
N2 0.0229(14) 0.0214(13) 0.0469(17) 0.0018(12) 0.0043(12) 0.0021(12)
N3 0.0360(16) 0.0253(15) 0.0505(18) -0.0003(13) 0.0004(14) 0.0023(12)
N4 0.0227(13) 0.0283(14) 0.0363(15) 0.0022(12) -0.0008(11) 0.0022(11)
N5 0.0206(14) 0.0264(14) 0.0446(17) 0.0061(12) -0.0008(12) 0.0011(12)
N6 0.0243(14) 0.0294(14) 0.0382(15) 0.0010(12) 0.0004(12) 0.0044(11)
C1 0.0225(15) 0.0242(15) 0.0349(17) 0.0009(13) 0.0000(13) -0.0058(13)
C2 0.0279(16) 0.0274(17) 0.0363(18) 0.0013(14) 0.0032(14) -0.0059(14)
C3 0.0288(17) 0.0285(17) 0.052(2) -0.0041(16) 0.0088(16) -0.0055(14)
C4 0.0223(16) 0.0304(18) 0.057(2) 0.0072(16) -0.0053(15) -0.0035(14)
C5 0.0247(16) 0.0283(17) 0.0423(19) 0.0042(14) -0.0067(14) -0.0049(14)
C6 0.0262(16) 0.0224(15) 0.0306(18) 0.0035(13) -0.0018(13) -0.0069(12)
C7 0.0289(16) 0.0264(16) 0.0248(16) 0.0016(13) -0.0027(13) 0.0012(13)
C8 0.0301(17) 0.0359(18) 0.0331(18) 0.0046(15) -0.0032(14) -0.0080(15)
C9 0.0258(17) 0.047(2) 0.0380(19) 0.0036(16) -0.0016(14) -0.0015(16)
C10 0.0278(17) 0.0363(18) 0.0384(19) 0.0012(15) -0.0024(14) 0.0072(15)
C11 0.0272(16) 0.0229(15) 0.0230(15) 0.0005(12) -0.0007(12) 0.0005(12)
C12 0.0274(16) 0.0261(16) 0.0279(16) 0.0038(13) 0.0037(13) 0.0023(14)
C13 0.0271(17) 0.0281(16) 0.0306(17) -0.0028(14) 0.0017(13) -0.0020(14)
C14 0.0337(17) 0.0258(16) 0.0280(16) -0.0015(13) 0.0012(13) 0.0005(14)
C15 0.0325(18) 0.0372(19) 0.042(2) 0.0004(16) -0.0045(15) -0.0052(15)
C16 0.045(2) 0.0312(19) 0.051(2) 0.0013(16) 0.0010(17) -0.0127(17)
C17 0.060(3) 0.0231(17) 0.044(2) -0.0004(15) 0.0052(18) -0.0043(17)
C18 0.045(2) 0.0284(19) 0.062(3) 0.0017(17) -0.0001(19) 0.0063(16)
C19 0.0278(17) 0.0243(16) 0.0393(18) 0.0037(14) -0.0006(14) -0.0061(13)
C20 0.0278(17) 0.0336(18) 0.045(2) 0.0007(15) 0.0051(15) -0.0066(14)
C21 0.0217(15) 0.0295(17) 0.056(2) 0.0050(16) -0.0007(15) -0.0019(14)
C22 0.0231(16) 0.0334(18) 0.044(2) 0.0065(15) -0.0063(14) -0.0065(14)
C23 0.0254(16) 0.0281(17) 0.0395(18) -0.0006(14) -0.0025(14) -0.0060(14)
C24 0.0336(17) 0.0227(16) 0.036(2) 0.0018(13) 0.0003(14) -0.0086(14)
C25 0.0292(16) 0.0285(16) 0.0256(16) 0.0007(13) -0.0010(13) 0.0041(13)
C26 0.0333(17) 0.0311(17) 0.0284(16) 0.0013(14) 0.0012(14) -0.0066(14)
C27 0.0230(15) 0.0342(18) 0.0356(18) -0.0019(14) -0.0004(13) -0.0012(14)
C28 0.0272(17) 0.0308(17) 0.0389(19) 0.0030(14) 0.0005(14) 0.0050(14)
C29 0.0235(16) 0.0263(16) 0.0295(16) 0.0000(13) -0.0001(12) 0.0006(13)
C30 0.0275(17) 0.0261(16) 0.0369(18) 0.0021(14) -0.0016(14) 0.0001(14)
C31 0.0229(16) 0.0319(17) 0.0346(18) 0.0004(14) -0.0023(13) 0.0002(14)
C32 0.0243(15) 0.0305(16) 0.0315(16) 0.0021(14) -0.0037(13) 0.0013(14)
C33 0.0250(17) 0.041(2) 0.045(2) 0.0043(16) -0.0030(15) -0.0024(15)
C34 0.037(2) 0.044(2) 0.039(2) 0.0053(16) -0.0004(16) -0.0126(17)
C35 0.054(2) 0.0286(18) 0.0363(19) 0.0024(15) -0.0025(17) -0.0063(17)
C36 0.0384(19) 0.0308(18) 0.0384(19) 0.0013(15) 0.0023(15) 0.0054(15)
Cl1 0.0583(6) 0.0488(6) 0.0583(6) -0.0118(5) 0.0074(5) -0.0171(5)
Cl2 0.0552(6) 0.0387(5) 0.0554(6) 0.0055(4) 0.0039(5) -0.0137(4)
Cl3 0.0422(5) 0.0662(7) 0.0533(6) 0.0080(5) -0.0047(4) -0.0118(5)
C37 0.044(2) 0.044(2) 0.036(2) 0.0045(16) 0.0012(16) -0.0115(17)
Cl4 0.0416(5) 0.0296(4) 0.0540(5) 0.0039(4) -0.0049(4) 0.0038(4)
Cl5 0.0271(4) 0.0385(5) 0.0567(6) -0.0102(4) 0.0053(4) 0.0009(4)
Cl6 0.0344(4) 0.0336(4) 0.0448(5) -0.0090(4) -0.0046(4) -0.0022(4)
C38 0.0303(17) 0.0271(17) 0.0323(18) -0.0030(13) -0.0007(14) 0.0010(14)

loop_
_atom_site_label
_atom_site_type_symbol
_atom_site_thermal_displace_type
_atom_site_fract_x
_atom_site_fract_y
_atom_site_fract_z
_atom_site_occupancy
_atom_site_U_iso_or_equiv
_atom_site_calc_flag
_atom_site_refinement_flags
Fe1 Fe Uani 0.24022(3) 0.57204(2) 0.29667(4) 1.000 0.0268(1) d .
O1 O Uani 0.26575(14) 0.37183(12) 0.18879(17) 1.000 0.0320(7) d .
O2 O Uani 0.30490(13) 0.38619(11) 0.35391(16) 1.000 0.0290(7) d .
O3 O Uani 0.17700(13) 0.28893(12) 0.36187(18) 1.000 0.0321(7) d .
O4 O Uani 0.06721(14) 0.16775(13) 0.36071(19) 1.000 0.0349(7) d .
O5 O Uani 0.22511(15) 0.72360(14) 0.08746(18) 1.000 0.0391(8) d .
O6 O Uani 0.17997(14) 0.76198(12) 0.24051(17) 1.000 0.0326(7) d .
O7 O Uani 0.31277(14) 0.84750(13) 0.1914(2) 1.000 0.0431(8) d .
O8 O Uani 0.42451(14) 0.95323(13) 0.1217(2) 1.000 0.0385(8) d .
N1 N Uani 0.36406(16) 0.19117(15) 0.3606(2) 1.000 0.0294(8) d .
N2 N Uani 0.20739(17) 0.16582(15) 0.3664(2) 1.000 0.0304(9) d .
N3 N Uani 0.20777(18) 0.02394(15) 0.4065(2) 1.000 0.0373(9) d .
N4 N Uani 0.13009(16) 0.94476(14) 0.1395(2) 1.000 0.0291(8) d .
N5 N Uani 0.28684(17) 0.96667(16) 0.1434(2) 1.000 0.0306(9) d .
N6 N Uani 0.29744(16) 1.11036(15) 0.1200(2) 1.000 0.0306(8) d .
C1 C Uani 0.20451(19) 0.46502(17) 0.2894(2) 1.000 0.0272(9) d .
C2 C Uani 0.1854(2) 0.49525(18) 0.3870(3) 1.000 0.0305(10) d .
C3 C Uani 0.1324(2) 0.55504(18) 0.3699(3) 1.000 0.0363(10) d .
C4 C Uani 0.1181(2) 0.56291(19) 0.2635(3) 1.000 0.0366(10) d .
C5 C Uani 0.16246(19) 0.50694(18) 0.2121(3) 1.000 0.0319(10) d .
C6 C Uani 0.25883(19) 0.40327(17) 0.2684(2) 1.000 0.0264(9) d .
C7 C Uani 0.35106(19) 0.32236(17) 0.3507(2) 1.000 0.0267(9) d .
C8 C Uani 0.4351(2) 0.32982(19) 0.3499(3) 1.000 0.0331(10) d .
C9 C Uani 0.4829(2) 0.2674(2) 0.3530(3) 1.000 0.0370(11) d .
C10 C Uani 0.4447(2) 0.1989(2) 0.3582(3) 1.000 0.0342(10) d .
C11 C Uani 0.31740(19) 0.25197(16) 0.3563(2) 1.000 0.0244(9) d .
C12 C Uani 0.22672(19) 0.23953(17) 0.3610(2) 1.000 0.0271(9) d .
C13 C Uani 0.13049(19) 0.13459(18) 0.3702(2) 1.000 0.0286(10) d .
C14 C Uani 0.1343(2) 0.05292(17) 0.3907(2) 1.000 0.0292(9) d .
C15 C Uani 0.0633(2) 0.0129(2) 0.3933(3) 1.000 0.0373(11) d .
C16 C Uani 0.0682(2) -0.0615(2) 0.4165(3) 1.000 0.0424(11) d .
C17 C Uani 0.1429(3) -0.09215(19) 0.4353(3) 1.000 0.0423(13) d .
C18 C Uani 0.2104(2) -0.0482(2) 0.4289(3) 1.000 0.0452(14) d .
C19 C Uani 0.27879(19) 0.67020(17) 0.2410(3) 1.000 0.0305(10) d .
C20 C Uani 0.3270(2) 0.61192(19) 0.2009(3) 1.000 0.0354(11) d .
C21 C Uani 0.3645(2) 0.57499(19) 0.2851(3) 1.000 0.0358(10) d .
C22 C Uani 0.3410(2) 0.61111(19) 0.3762(3) 1.000 0.0336(10) d .
C23 C Uani 0.28730(19) 0.66964(18) 0.3498(3) 1.000 0.0310(10) d .
C24 C Uani 0.2277(2) 0.71978(17) 0.1789(3) 1.000 0.0308(10) d .
C25 C Uani 0.13645(19) 0.82016(18) 0.1977(2) 1.000 0.0278(9) d .
C26 C Uani 0.0525(2) 0.81507(19) 0.1945(2) 1.000 0.0309(10) d .
C27 C Uani 0.0081(2) 0.87614(18) 0.1649(3) 1.000 0.0309(10) d .
C28 C Uani 0.0490(2) 0.93964(19) 0.1386(3) 1.000 0.0323(10) d .
C29 C Uani 0.17368(19) 0.88551(17) 0.1691(2) 1.000 0.0264(9) d .
C30 C Uani 0.2647(2) 0.89554(18) 0.1694(3) 1.000 0.0302(10) d .
C31 C Uani 0.36458(19) 0.99243(18) 0.1271(2) 1.000 0.0298(10) d .
C32 C Uani 0.36827(19) 1.07409(18) 0.1155(2) 1.000 0.0288(9) d .
C33 C Uani 0.4423(2) 1.1080(2) 0.1032(3) 1.000 0.0370(11) d .
C34 C Uani 0.4447(2) 1.1844(2) 0.1001(3) 1.000 0.0400(12) d .
C35 C Uani 0.3728(2) 1.2225(2) 0.1052(3) 1.000 0.0397(11) d .
C36 C Uani 0.3009(2) 1.18375(19) 0.1149(3) 1.000 0.0359(11) d .
Cl1 Cl Uani 0.59368(7) 0.34503(6) 0.06484(8) 1.000 0.0551(3) d .
Cl2 Cl Uani 0.59335(7) 0.49904(5) 0.12607(8) 1.000 0.0497(3) d .
Cl3 Cl Uani 0.44328(6) 0.41634(6) 0.12050(8) 1.000 0.0540(3) d .
C37 C Uani 0.5490(2) 0.4117(2) 0.1433(3) 1.000 0.0413(12) d .
Cl4 Cl Uani 0.08820(6) 0.13391(5) 0.08795(7) 1.000 0.0418(3) d .
Cl5 Cl Uani -0.05033(5) 0.23122(5) 0.06298(7) 1.000 0.0407(3) d .
Cl6 Cl Uani 0.10881(5) 0.29167(5) 0.11209(7) 1.000 0.0377(3) d .
C38 C Uani 0.05507(19) 0.22183(17) 0.0459(3) 1.000 0.0299(10) d .
H2A H Uiso 0.20500 0.47810 0.45150 1.000 0.0370 c R
H2N H Uiso 0.247(3) 0.136(2) 0.372(3) 1.000 0.043(11) d .
H3A H Uiso 0.10980 0.58530 0.42140 1.000 0.0440 c R
H4A H Uiso 0.08460 0.59940 0.23180 1.000 0.0440 c R
H5A H Uiso 0.16390 0.49900 0.14030 1.000 0.0380 c R
H5N H Uiso 0.249(3) 0.997(2) 0.135(3) 1.000 0.050(12) d .
H8A H Uiso 0.45950 0.37740 0.34720 1.000 0.0400 c R
H9A H Uiso 0.54070 0.27090 0.35170 1.000 0.0440 c R
H10A H Uiso 0.47770 0.15570 0.36000 1.000 0.0410 c R
H15A H Uiso 0.01210 0.03570 0.37940 1.000 0.0450 c R
H16A H Uiso 0.02020 -0.09080 0.41930 1.000 0.0510 c R
H17A H Uiso 0.14800 -0.14290 0.45260 1.000 0.0510 c R
H18A H Uiso 0.26230 -0.07020 0.44090 1.000 0.0540 c R
H20A H Uiso 0.33290 0.60000 0.13070 1.000 0.0420 c R
H21A H Uiso 0.39940 0.53320 0.28110 1.000 0.0430 c R
H22A H Uiso 0.35840 0.59820 0.44360 1.000 0.0400 c R
H23A H Uiso 0.26170 0.70240 0.39590 1.000 0.0370 c R
H26A H Uiso 0.02590 0.77040 0.21240 1.000 0.0370 c R
H27A H Uiso -0.04990 0.87460 0.16260 1.000 0.0370 c R
H28A H Uiso 0.01790 0.98170 0.11880 1.000 0.0390 c R
H33A H Uiso 0.49080 1.07970 0.09700 1.000 0.0440 c R
H34A H Uiso 0.49520 1.20980 0.09460 1.000 0.0480 c R
H35A H Uiso 0.37250 1.27490 0.10200 1.000 0.0480 c R
H36A H Uiso 0.25130 1.21080 0.11810 1.000 0.0430 c R
H37A H Uiso 0.55850 0.39660 0.21620 1.000 0.0500 c R
H38A H Uiso 0.06650 0.22650 -0.02860 1.000 0.0360 c R

loop_
_atom_type_symbol
_atom_type_description
_atom_type_scat_dispersion_real
_atom_type_scat_dispersion_imag
_atom_type_scat_source
C C 0.0033 0.0016 'International Tables Vol C Tables 4.2.6.8 and 6.1.1.4'
Cl Cl 0.1484 0.1585 'International Tables Vol C Tables 4.2.6.8 and 6.1.1.4'
Fe Fe 0.3463 0.8444 'International Tables Vol C Tables 4.2.6.8 and 6.1.1.4'
N N 0.0061 0.0033 'International Tables Vol C Tables 4.2.6.8 and 6.1.1.4'
O O 0.0106 0.0060 'International Tables Vol C Tables 4.2.6.8 and 6.1.1.4'
H H 0.0000 0.0000 'International Tables Vol C Tables 4.2.6.8 and 6.1.1.4'

loop_
_geom_angle_atom_site_label_1
_geom_angle_atom_site_label_2
_geom_angle_atom_site_label_3
_geom_angle
_geom_angle_publ_flag
C1 Fe1 C2 41.10(13) no
C1 Fe1 C3 68.12(13) no
C1 Fe1 C4 68.43(13) no
C1 Fe1 C5 41.14(13) no
C1 Fe1 C19 156.06(13) no
C1 Fe1 C20 120.86(13) no
C1 Fe1 C21 107.97(13) no
C1 Fe1 C22 125.46(13) no
C1 Fe1 C23 161.71(13) no
C2 Fe1 C3 40.13(13) no
C2 Fe1 C4 68.23(14) no
C2 Fe1 C5 69.15(15) no
C2 Fe1 C19 161.45(14) no
C2 Fe1 C20 155.90(14) no
C2 Fe1 C21 120.61(14) no
C2 Fe1 C22 107.38(15) no
C2 Fe1 C23 123.99(15) no
C3 Fe1 C4 40.40(15) no
C3 Fe1 C5 68.40(14) no
C3 Fe1 C19 125.25(13) no
C3 Fe1 C20 162.81(14) no
C3 Fe1 C21 155.09(15) no
C3 Fe1 C22 120.40(15) no
C3 Fe1 C23 107.13(14) no
C4 Fe1 C5 40.70(14) no
C4 Fe1 C19 107.75(14) no
C4 Fe1 C20 125.96(15) no
C4 Fe1 C21 163.22(16) no
C4 Fe1 C22 154.99(15) no
C4 Fe1 C23 120.21(13) no
C5 Fe1 C19 120.45(15) no
C5 Fe1 C20 107.82(15) no
C5 Fe1 C21 125.90(14) no
C5 Fe1 C22 162.98(13) no
C5 Fe1 C23 155.38(14) no
C19 Fe1 C20 40.96(14) no
C19 Fe1 C21 68.48(13) no
C19 Fe1 C22 68.14(14) no
C19 Fe1 C23 41.02(15) no
C20 Fe1 C21 40.60(15) no
C20 Fe1 C22 68.14(15) no
C20 Fe1 C23 68.91(14) no
C21 Fe1 C22 40.41(15) no
C21 Fe1 C23 68.44(13) no
C22 Fe1 C23 40.36(13) no
C6 O2 C7 117.2(2) no
C24 O6 C25 118.9(2) no
C10 N1 C11 118.6(3) no
C12 N2 C13 127.6(3) no
C14 N3 C18 116.5(3) no
C28 N4 C29 118.2(3) no
C30 N5 C31 127.0(3) no
C32 N6 C36 116.8(3) no
C12 N2 H2N 117(3) no
C13 N2 H2N 116(3) no
C30 N5 H5N 117(3) no
C31 N5 H5N 116(3) no
Fe1 C1 C2 70.08(18) no
C5 C1 C6 124.2(3) no
Fe1 C1 C6 124.4(2) no
C2 C1 C5 108.5(3) no
Fe1 C1 C5 70.16(18) no
C2 C1 C6 127.3(3) no
Fe1 C2 C1 68.83(19) no
Fe1 C2 C3 70.1(2) no
C1 C2 C3 107.4(3) no
C2 C3 C4 109.0(3) no
Fe1 C3 C2 69.8(2) no
Fe1 C3 C4 69.8(2) no
Fe1 C4 C5 69.63(19) no
C3 C4 C5 108.4(3) no
Fe1 C4 C3 69.85(19) no
Fe1 C5 C1 68.70(19) no
Fe1 C5 C4 69.7(2) no
C1 C5 C4 106.7(3) no
O1 C6 O2 122.9(3) no
O2 C6 C1 110.4(2) no
O1 C6 C1 126.7(3) no
O2 C7 C8 117.6(3) no
O2 C7 C11 123.2(3) no
C8 C7 C11 119.0(3) no
C7 C8 C9 119.1(3) no
C8 C9 C10 118.5(3) no
N1 C10 C9 122.9(3) no
C7 C11 C12 122.1(3) no
N1 C11 C12 116.0(3) no
N1 C11 C7 121.9(3) no
O3 C12 C11 123.7(3) no
N2 C12 C11 112.1(3) no
O3 C12 N2 124.2(3) no
O4 C13 N2 125.2(3) no
O4 C13 C14 122.8(3) no
N2 C13 C14 111.9(3) no
N3 C14 C15 123.7(3) no
C13 C14 C15 119.4(3) no
N3 C14 C13 116.9(3) no
C14 C15 C16 118.3(3) no
C15 C16 C17 119.0(3) no
C16 C17 C18 118.5(3) no
N3 C18 C17 124.0(3) no
Fe1 C19 C23 70.20(19) no
Fe1 C19 C24 124.0(2) no
C20 C19 C23 108.5(3) no
C20 C19 C24 124.5(3) no
Fe1 C19 C20 70.16(19) no
C23 C19 C24 127.0(3) no
Fe1 C20 C19 68.9(2) no
Fe1 C20 C21 69.8(2) no
C19 C20 C21 107.4(3) no
Fe1 C21 C22 70.38(19) no
C20 C21 C22 108.3(3) no
Fe1 C21 C20 69.62(19) no
C21 C22 C23 108.5(3) no
Fe1 C22 C21 69.2(2) no
Fe1 C22 C23 69.23(19) no
C19 C23 C22 107.3(3) no
Fe1 C23 C22 70.42(19) no
Fe1 C23 C19 68.78(19) no
O5 C24 C19 126.8(3) no
O6 C24 C19 110.1(3) no
O5 C24 O6 123.1(3) no
O6 C25 C26 117.9(3) no
O6 C25 C29 122.2(3) no
C26 C25 C29 119.5(3) no
C25 C26 C27 118.5(3) no
C26 C27 C28 119.0(3) no
N4 C28 C27 123.1(3) no
N4 C29 C25 121.7(3) no
N4 C29 C30 115.3(3) no
C25 C29 C30 123.0(3) no
N5 C30 C29 112.1(3) no
O7 C30 N5 123.9(3) no
O7 C30 C29 123.9(3) no
O8 C31 C32 122.7(3) no
N5 C31 C32 113.1(3) no
O8 C31 N5 124.2(3) no
N6 C32 C31 116.6(3) no
N6 C32 C33 123.8(3) no
C31 C32 C33 119.6(3) no
C32 C33 C34 118.5(3) no
C33 C34 C35 118.5(3) no
C34 C35 C36 119.1(3) no
N6 C36 C35 123.3(3) no
Fe1 C2 H2A 126.00 no
C1 C2 H2A 126.00 no
C3 C2 H2A 126.00 no
Fe1 C3 H3A 127.00 no
C2 C3 H3A 126.00 no
C4 C3 H3A 125.00 no
Fe1 C4 H4A 126.00 no
C3 C4 H4A 126.00 no
C5 C4 H4A 126.00 no
Fe1 C5 H5A 126.00 no
C1 C5 H5A 127.00 no
C4 C5 H5A 127.00 no
C7 C8 H8A 121.00 no
C9 C8 H8A 120.00 no
C8 C9 H9A 121.00 no
C10 C9 H9A 121.00 no
N1 C10 H10A 119.00 no
C9 C10 H10A 119.00 no
C14 C15 H15A 121.00 no
C16 C15 H15A 121.00 no
C15 C16 H16A 121.00 no
C17 C16 H16A 120.00 no
C16 C17 H17A 121.00 no
C18 C17 H17A 121.00 no
N3 C18 H18A 118.00 no
C17 C18 H18A 118.00 no
Fe1 C20 H20A 127.00 no
C19 C20 H20A 126.00 no
C21 C20 H20A 126.00 no
Fe1 C21 H21A 126.00 no
C20 C21 H21A 126.00 no
C22 C21 H21A 126.00 no
Fe1 C22 H22A 127.00 no
C21 C22 H22A 126.00 no
C23 C22 H22A 126.00 no
Fe1 C23 H23A 126.00 no
C19 C23 H23A 126.00 no
C22 C23 H23A 126.00 no
C25 C26 H26A 121.00 no
C27 C26 H26A 121.00 no
C26 C27 H27A 121.00 no
C28 C27 H27A 120.00 no
N4 C28 H28A 118.00 no
C27 C28 H28A 118.00 no
C32 C33 H33A 121.00 no
C34 C33 H33A 121.00 no
C33 C34 H34A 121.00 no
C35 C34 H34A 121.00 no
C34 C35 H35A 120.00 no
C36 C35 H35A 121.00 no
N6 C36 H36A 118.00 no
C35 C36 H36A 118.00 no
Cl1 C37 Cl2 111.5(2) no
Cl1 C37 Cl3 110.8(2) no
Cl2 C37 Cl3 110.2(2) no
Cl1 C37 H37A 108.00 no
Cl2 C37 H37A 108.00 no
Cl3 C37 H37A 108.00 no
Cl4 C38 Cl5 110.22(18) no
Cl4 C38 Cl6 110.28(19) no
Cl5 C38 Cl6 110.67(18) no
Cl4 C38 H38A 109.00 no
Cl5 C38 H38A 109.00 no
Cl6 C38 H38A 109.00 no

loop_
_geom_bond_atom_site_label_1
_geom_bond_atom_site_label_2
_geom_bond_distance
_geom_bond_publ_flag
Fe1 C1 2.027(3) no
Fe1 C2 2.044(4) no
Fe1 C3 2.048(4) no
Fe1 C4 2.047(3) no
Fe1 C5 2.047(4) no
Fe1 C19 2.027(3) no
Fe1 C20 2.044(4) no
Fe1 C21 2.046(3) no
Fe1 C22 2.062(4) no
Fe1 C23 2.046(3) no
Cl1 C37 1.754(4) no
Cl2 C37 1.758(4) no
Cl3 C37 1.755(4) no
Cl4 C38 1.767(3) no
Cl5 C38 1.754(3) no
Cl6 C38 1.760(3) no
O1 C6 1.194(4) no
O2 C7 1.383(4) no
O2 C6 1.373(4) no
O3 C12 1.211(4) no
O4 C13 1.203(4) no
O5 C24 1.198(5) no
O6 C24 1.367(4) no
O6 C25 1.385(4) no
O7 C30 1.205(4) no
O8 C31 1.215(4) no
N1 C11 1.342(4) no
N1 C10 1.330(4) no
N2 C12 1.375(4) no
N2 C13 1.383(4) no
N3 C18 1.340(5) no
N3 C14 1.327(4) no
N4 C29 1.343(4) no
N4 C28 1.332(4) no
N5 C30 1.383(4) no
N5 C31 1.377(4) no
N6 C32 1.336(4) no
N6 C36 1.333(4) no
N2 H2N 0.85(4) no
N5 H5N 0.83(4) no
C1 C2 1.429(5) no
C1 C6 1.459(4) no
C1 C5 1.431(5) no
C2 C3 1.404(5) no
C3 C4 1.414(6) no
C4 C5 1.424(5) no
C7 C8 1.384(5) no
C7 C11 1.392(4) no
C8 C9 1.376(5) no
C9 C10 1.392(5) no
C11 C12 1.506(4) no
C13 C14 1.505(4) no
C14 C15 1.372(5) no
C15 C16 1.384(5) no
C16 C17 1.363(6) no
C17 C18 1.367(6) no
C19 C20 1.425(5) no
C19 C24 1.464(5) no
C19 C23 1.427(6) no
C20 C21 1.419(5) no
C21 C22 1.419(5) no
C22 C23 1.417(5) no
C25 C26 1.379(5) no
C25 C29 1.386(4) no
C26 C27 1.376(5) no
C27 C28 1.378(5) no
C29 C30 1.503(5) no
C31 C32 1.489(5) no
C32 C33 1.372(5) no
C33 C34 1.385(5) no
C34 C35 1.368(5) no
C35 C36 1.380(5) no
C2 H2A 0.9500 no
C3 H3A 0.9500 no
C4 H4A 0.9500 no
C5 H5A 0.9500 no
C8 H8A 0.9500 no
C9 H9A 0.9500 no
C10 H10A 0.9500 no
C15 H15A 0.9500 no
C16 H16A 0.9500 no
C17 H17A 0.9500 no
C18 H18A 0.9500 no
C20 H20A 0.9500 no
C21 H21A 0.9500 no
C22 H22A 0.9500 no
C23 H23A 0.9500 no
C26 H26A 0.9500 no
C27 H27A 0.9500 no
C28 H28A 0.9500 no
C33 H33A 0.9500 no
C34 H34A 0.9500 no
C35 H35A 0.9500 no
C36 H36A 0.9500 no
C37 H37A 1.0000 no
C38 H38A 1.0000 no

loop_
_geom_hbond_atom_site_label_D
_geom_hbond_atom_site_label_H
_geom_hbond_atom_site_label_A
_geom_hbond_distance_DH
_geom_hbond_distance_HA
_geom_hbond_distance_DA
_geom_hbond_angle_DHA
_geom_hbond_site_symmetry_A
_geom_hbond_publ_flag
N2 H2N N1 0.85(4) 2.17(5) 2.611(4) 112(3) . yes
N2 H2N N3 0.85(4) 2.18(4) 2.623(4) 113(4) . yes
N5 H5N N4 0.83(4) 2.17(5) 2.599(4) 112(3) . yes
N5 H5N N6 0.83(4) 2.21(4) 2.627(4) 111(4) . y
C3 H3A Cl5 0.9500 2.8300 3.579(4) 137.00 2_555 no
C8 H8A O8 0.9500 2.3700 3.225(4) 149.00 2_645 no
C17 H17A Cl5 0.9500 2.7900 3.542(4) 136.00 2_545 no
C18 H18A Cl1 0.9500 2.8200 3.749(4) 166.00 2_645 no
C26 H26A O4 0.9500 2.5800 3.383(4) 143.00 2_555 no
C35 H35A Cl3 0.9500 2.8200 3.701(4) 154.00 1_565 no
C36 H36A Cl6 0.9500 2.7600 3.706(4) 176.00 1_565 no
C37 H37A O7 1.0000 2.5700 3.314(5) 131.00 2_645 no
C37 H37A O8 1.0000 2.3700 3.186(5) 138.00 2_645 no
C38 H38A O3 1.0000 2.3500 3.162(4) 138.00 4_554 no
C38 H38A O4 1.0000 2.4000 3.150(5) 131.00 4_554 no

loop_
_geom_torsion_atom_site_label_1
_geom_torsion_atom_site_label_2
_geom_torsion_atom_site_label_3
_geom_torsion_atom_site_label_4
_geom_torsion
_geom_torsion_publ_flag
C2 Fe1 C1 C5 119.3(3) no
C2 Fe1 C1 C6 -122.2(3) no
C3 Fe1 C1 C2 -37.5(2) no
C3 Fe1 C1 C5 81.8(2) no
C3 Fe1 C1 C6 -159.8(3) no
C4 Fe1 C1 C2 -81.2(2) no
C4 Fe1 C1 C5 38.1(2) no
C4 Fe1 C1 C6 156.6(3) no
C5 Fe1 C1 C2 -119.3(3) no
C5 Fe1 C1 C6 118.5(3) no
C19 Fe1 C1 C2 -166.4(3) no
C19 Fe1 C1 C5 -47.1(4) no
C19 Fe1 C1 C6 71.3(4) no
C20 Fe1 C1 C2 158.9(2) no
C20 Fe1 C1 C5 -81.8(2) no
C20 Fe1 C1 C6 36.6(3) no
C21 Fe1 C1 C2 116.3(2) no
C21 Fe1 C1 C5 -124.4(2) no
C21 Fe1 C1 C6 -6.0(3) no
C22 Fe1 C1 C2 75.0(2) no
C22 Fe1 C1 C5 -165.7(2) no
C22 Fe1 C1 C6 -47.2(3) no
C1 Fe1 C2 C3 -118.7(3) no
C3 Fe1 C2 C1 118.7(3) no
C4 Fe1 C2 C1 81.7(2) no
C4 Fe1 C2 C3 -37.0(2) no
C5 Fe1 C2 C1 37.88(18) no
C5 Fe1 C2 C3 -80.8(2) no
C20 Fe1 C2 C1 -49.3(4) no
C20 Fe1 C2 C3 -168.0(3) no
C21 Fe1 C2 C1 -82.4(2) no
C21 Fe1 C2 C3 158.9(2) no
C22 Fe1 C2 C1 -124.47(19) no
C22 Fe1 C2 C3 116.8(2) no
C23 Fe1 C2 C1 -165.71(18) no
C23 Fe1 C2 C3 75.6(2) no
C1 Fe1 C3 C2 38.4(2) no
C1 Fe1 C3 C4 -82.0(2) no
C2 Fe1 C3 C4 -120.4(3) no
C4 Fe1 C3 C2 120.4(3) no
C5 Fe1 C3 C2 82.9(2) no
C5 Fe1 C3 C4 -37.5(2) no
C19 Fe1 C3 C2 -164.3(2) no
C19 Fe1 C3 C4 75.3(2) no
C21 Fe1 C3 C2 -47.3(4) no
C21 Fe1 C3 C4 -167.7(3) no
C22 Fe1 C3 C2 -80.9(2) no
C22 Fe1 C3 C4 158.7(2) no
C23 Fe1 C3 C2 -122.8(2) no
C23 Fe1 C3 C4 116.8(2) no
C1 Fe1 C4 C3 81.2(2) no
C1 Fe1 C4 C5 -38.5(2) no
C2 Fe1 C4 C3 36.8(2) no
C2 Fe1 C4 C5 -82.9(2) no
C3 Fe1 C4 C5 -119.7(3) no
C5 Fe1 C4 C3 119.7(3) no
C19 Fe1 C4 C3 -124.0(2) no
C19 Fe1 C4 C5 116.4(2) no
C20 Fe1 C4 C3 -165.61(19) no
C20 Fe1 C4 C5 74.7(3) no
C22 Fe1 C4 C3 -47.8(4) no
C22 Fe1 C4 C5 -167.5(3) no
C23 Fe1 C4 C3 -80.9(2) no
C23 Fe1 C4 C5 159.4(2) no
C1 Fe1 C5 C4 118.3(3) no
C2 Fe1 C5 C1 -37.84(18) no
C2 Fe1 C5 C4 80.5(2) no
C3 Fe1 C5 C1 -81.0(2) no
C3 Fe1 C5 C4 37.3(2) no
C4 Fe1 C5 C1 -118.3(3) no
C19 Fe1 C5 C1 159.82(18) no
C19 Fe1 C5 C4 -81.9(2) no
C20 Fe1 C5 C1 116.80(19) no
C20 Fe1 C5 C4 -124.9(2) no
C21 Fe1 C5 C1 75.6(2) no
C21 Fe1 C5 C4 -166.2(2) no
C23 Fe1 C5 C1 -165.1(3) no
C23 Fe1 C5 C4 -46.8(4) no
C1 Fe1 C19 C20 -48.2(4) no
C1 Fe1 C19 C23 -167.4(3) no
C1 Fe1 C19 C24 70.7(4) no
C3 Fe1 C19 C20 -166.0(2) no
C3 Fe1 C19 C23 74.8(2) no
C3 Fe1 C19 C24 -47.2(4) no
C4 Fe1 C19 C20 -124.9(2) no
C4 Fe1 C19 C23 115.9(2) no
C4 Fe1 C19 C24 -6.0(3) no
C5 Fe1 C19 C20 -82.2(2) no
C5 Fe1 C19 C23 158.59(18) no
C5 Fe1 C19 C24 36.7(4) no
C20 Fe1 C19 C23 -119.2(3) no
C20 Fe1 C19 C24 118.9(4) no
C21 Fe1 C19 C20 37.7(2) no
C21 Fe1 C19 C23 -81.5(2) no
C21 Fe1 C19 C24 156.6(4) no
C22 Fe1 C19 C20 81.4(2) no
C22 Fe1 C19 C23 -37.83(19) no
C22 Fe1 C19 C24 -159.8(3) no
C23 Fe1 C19 C20 119.2(3) no
C23 Fe1 C19 C24 -121.9(4) no
C1 Fe1 C20 C19 159.4(2) no
C1 Fe1 C20 C21 -81.7(2) no
C2 Fe1 C20 C19 -165.2(3) no
C2 Fe1 C20 C21 -46.2(4) no
C4 Fe1 C20 C19 74.9(3) no
C4 Fe1 C20 C21 -166.2(2) no
C5 Fe1 C20 C19 116.2(2) no
C5 Fe1 C20 C21 -124.8(2) no
C19 Fe1 C20 C21 119.0(3) no
C21 Fe1 C20 C19 -119.0(3) no
C22 Fe1 C20 C19 -81.4(2) no
C22 Fe1 C20 C21 37.6(2) no
C23 Fe1 C20 C19 -37.9(2) no
C23 Fe1 C20 C21 81.1(2) no
C1 Fe1 C21 C20 116.8(2) no
C1 Fe1 C21 C22 -124.1(2) no
C2 Fe1 C21 C20 160.0(2) no
C2 Fe1 C21 C22 -80.8(2) no
C3 Fe1 C21 C20 -166.7(3) no
C3 Fe1 C21 C22 -47.5(4) no
C5 Fe1 C21 C20 74.7(2) no
C5 Fe1 C21 C22 -166.1(2) no
C19 Fe1 C21 C20 -38.1(2) no
C19 Fe1 C21 C22 81.1(2) no
C20 Fe1 C21 C22 119.2(3) no
C22 Fe1 C21 C20 -119.2(3) no
C23 Fe1 C21 C20 -82.3(2) no
C23 Fe1 C21 C22 36.9(2) no
C1 Fe1 C22 C21 75.4(2) no
C1 Fe1 C22 C23 -164.2(2) no
C2 Fe1 C22 C21 117.1(2) no
C2 Fe1 C22 C23 -122.4(2) no
C3 Fe1 C22 C21 158.9(2) no
C3 Fe1 C22 C23 -80.6(2) no
C4 Fe1 C22 C21 -167.3(3) no
C4 Fe1 C22 C23 -46.8(4) no
C19 Fe1 C22 C21 -82.0(2) no
C19 Fe1 C22 C23 38.4(2) no
C20 Fe1 C22 C21 -37.7(2) no
C20 Fe1 C22 C23 82.7(2) no
C21 Fe1 C22 C23 120.5(3) no
C23 Fe1 C22 C21 -120.5(3) no
C2 Fe1 C23 C19 -165.24(18) no
C2 Fe1 C23 C22 76.3(2) no
C3 Fe1 C23 C19 -124.46(19) no
C3 Fe1 C23 C22 117.1(2) no
C4 Fe1 C23 C19 -82.4(2) no
C4 Fe1 C23 C22 159.1(2) no
C5 Fe1 C23 C19 -49.1(4) no
C5 Fe1 C23 C22 -167.6(3) no
C19 Fe1 C23 C22 -118.5(3) no
C20 Fe1 C23 C19 37.83(19) no
C20 Fe1 C23 C22 -80.7(2) no
C21 Fe1 C23 C19 81.6(2) no
C21 Fe1 C23 C22 -36.9(2) no
C22 Fe1 C23 C19 118.5(3) no
C7 O2 C6 O1 -10.7(4) no
C7 O2 C6 C1 171.1(2) no
C6 O2 C7 C8 111.8(3) no
C6 O2 C7 C11 -73.4(3) no
C25 O6 C24 O5 -11.0(5) no
C25 O6 C24 C19 170.2(3) no
C24 O6 C25 C26 112.8(3) no
C24 O6 C25 C29 -74.5(4) no
C11 N1 C10 C9 1.0(5) no
C10 N1 C11 C7 -0.8(4) no
C10 N1 C11 C12 -179.1(3) no
C13 N2 C12 O3 2.3(5) no
C13 N2 C12 C11 -179.0(3) no
C12 N2 C13 O4 6.6(5) no
C12 N2 C13 C14 -171.9(3) no
C18 N3 C14 C13 177.3(3) no
C18 N3 C14 C15 -1.9(5) no
C14 N3 C18 C17 0.5(5) no
C29 N4 C28 C27 -1.1(5) no
C28 N4 C29 C25 0.3(4) no
C28 N4 C29 C30 -179.3(3) no
C31 N5 C30 O7 7.8(6) no
C31 N5 C30 C29 -173.4(3) no
C30 N5 C31 O8 9.1(5) no
C30 N5 C31 C32 -171.4(3) no
C36 N6 C32 C31 176.7(3) no
C36 N6 C32 C33 -1.9(5) no
C32 N6 C36 C35 0.2(5) no
Fe1 C1 C2 C3 59.8(2) no
C5 C1 C2 Fe1 -59.9(2) no
C5 C1 C2 C3 -0.1(4) no
C6 C1 C2 Fe1 118.7(3) no
C6 C1 C2 C3 178.5(3) no
Fe1 C1 C5 C4 -59.6(2) no
C2 C1 C5 Fe1 59.8(2) no
C2 C1 C5 C4 0.3(4) no
C6 C1 C5 Fe1 -118.8(3) no
C6 C1 C5 C4 -178.4(3) no
Fe1 C1 C6 O1 -101.1(4) no
Fe1 C1 C6 O2 77.0(3) no
C2 C1 C6 O1 168.7(3) no
C2 C1 C6 O2 -13.2(4) no
C5 C1 C6 O1 -12.9(5) no
C5 C1 C6 O2 165.2(3) no
Fe1 C2 C3 C4 58.9(2) no
C1 C2 C3 Fe1 -59.0(2) no
C1 C2 C3 C4 -0.1(4) no
Fe1 C3 C4 C5 59.1(2) no
C2 C3 C4 Fe1 -58.9(2) no
C2 C3 C4 C5 0.3(4) no
Fe1 C4 C5 C1 58.9(2) no
C3 C4 C5 Fe1 -59.3(2) no
C3 C4 C5 C1 -0.3(4) no
O2 C7 C8 C9 176.1(3) no
C11 C7 C8 C9 1.0(5) no
O2 C7 C11 N1 -175.0(2) no
O2 C7 C11 C12 3.2(4) no
C8 C7 C11 N1 -0.2(4) no
C8 C7 C11 C12 178.0(3) no
C7 C8 C9 C10 -0.8(6) no
C8 C9 C10 N1 -0.2(6) no
N1 C11 C12 O3 177.1(3) no
N1 C11 C12 N2 -1.6(3) no
C7 C11 C12 O3 -1.2(4) no
C7 C11 C12 N2 -179.9(2) no
O4 C13 C14 N3 -175.5(3) no
O4 C13 C14 C15 3.8(4) no
N2 C13 C14 N3 3.0(3) no
N2 C13 C14 C15 -177.7(3) no
N3 C14 C15 C16 1.9(5) no
C13 C14 C15 C16 -177.4(3) no
C14 C15 C16 C17 -0.3(6) no
C15 C16 C17 C18 -1.0(6) no
C16 C17 C18 N3 1.0(6) no
Fe1 C19 C20 C21 -59.4(2) no
C23 C19 C20 Fe1 60.0(2) no
C23 C19 C20 C21 0.6(4) no
C24 C19 C20 Fe1 -118.2(3) no
C24 C19 C20 C21 -177.6(3) no
Fe1 C19 C23 C22 60.2(2) no
C20 C19 C23 Fe1 -60.0(2) no
C20 C19 C23 C22 0.2(4) no
C24 C19 C23 Fe1 118.2(3) no
C24 C19 C23 C22 178.3(3) no
Fe1 C19 C24 O5 -96.0(4) no
Fe1 C19 C24 O6 82.7(3) no
C20 C19 C24 O5 -7.9(5) no
C20 C19 C24 O6 170.8(3) no
C23 C19 C24 O5 174.3(3) no
C23 C19 C24 O6 -7.1(4) no
Fe1 C20 C21 C22 -60.0(2) no
C19 C20 C21 Fe1 58.8(2) no
C19 C20 C21 C22 -1.2(4) no
Fe1 C21 C22 C23 -58.2(2) no
C20 C21 C22 Fe1 59.5(2) no
C20 C21 C22 C23 1.3(4) no
Fe1 C22 C23 C19 -59.1(2) no
C21 C22 C23 Fe1 58.2(2) no
C21 C22 C23 C19 -0.9(4) no
O6 C25 C26 C27 171.5(3) no
C29 C25 C26 C27 -1.4(4) no
O6 C25 C29 N4 -171.7(3) no
O6 C25 C29 C30 8.0(4) no
C26 C25 C29 N4 0.9(4) no
C26 C25 C29 C30 -179.4(3) no
C25 C26 C27 C28 0.7(5) no
C26 C27 C28 N4 0.6(6) no
N4 C29 C30 O7 -178.1(3) no
N4 C29 C30 N5 3.1(4) no
C25 C29 C30 O7 2.3(5) no
C25 C29 C30 N5 -176.6(3) no
O8 C31 C32 N6 178.0(3) no
O8 C31 C32 C33 -3.3(4) no
N5 C31 C32 N6 -1.4(4) no
N5 C31 C32 C33 177.2(3) no
N6 C32 C33 C34 3.2(5) no
C31 C32 C33 C34 -175.3(3) no
C32 C33 C34 C35 -2.7(6) no
C33 C34 C35 C36 1.1(6) no
C34 C35 C36 N6 0.2(6) no
